data_7207642
loop_
_publ_author_name
'Qin, Jian-Hua'
'Ma, Lu-Fang'
'Hu, Yue'
'Wang, Li-Ya'

_publ_section_title
;
 Syntheses, structures and photoluminescence of five zinc(ii) coordination
 polymers based on 5-methoxyisophthalate and flexible N-donor ancillary
 ligands
;
_journal_issue 8
_journal_name_full CrystEngComm
_journal_page_first 2891
_journal_paper_doi 10.1039/c2ce06581a
_journal_volume 14
_journal_year 2012
_chemical_formula_sum 'C46 H40 N8 O10 Zn2'
_chemical_formula_weight 995.60
_chemical_name_systematic
;
?
;
_space_group_IT_number 2
_symmetry_cell_setting triclinic
_symmetry_space_group_name_Hall '-P 1'
_symmetry_space_group_name_H-M 'P -1'
_atom_sites_solution_hydrogens geom
_atom_sites_solution_primary direct
_atom_sites_solution_secondary difmap
_audit_creation_method SHELXL-97
_cell_angle_alpha 89.622(7)
_cell_angle_beta 77.435(7)
_cell_angle_gamma 87.157(7)
_cell_formula_units_Z 2
_cell_length_a 10.203(5)
_cell_length_b 14.382(8)
_cell_length_c 14.783(8)
_cell_measurement_reflns_used 1546
_cell_measurement_temperature 296(2)
_cell_measurement_theta_max 0.00
_cell_measurement_theta_min 0.00
_cell_volume 2114.7(19)
_computing_cell_refinement 'Bruker SMART'
_computing_data_collection 'Bruker SMART'
_computing_data_reduction 'Bruker SAINT'
_computing_molecular_graphics 'Bruker SHELXTL'
_computing_publication_material 'Bruker SHELXTL'
_computing_structure_refinement 'SHELXL-97 (Sheldrick, 1997)'
_computing_structure_solution 'SHELXS-97 (Sheldrick, 1990)'
_diffrn_ambient_temperature 296(2)
_diffrn_measured_fraction_theta_full 0.961
_diffrn_measured_fraction_theta_max 0.961
_diffrn_measurement_device_type 'CCD area detector'
_diffrn_measurement_method 'phi and omega scans'
_diffrn_radiation_monochromator graphite
_diffrn_radiation_source 'fine-focus sealed tube'
_diffrn_radiation_type MoK\a
_diffrn_radiation_wavelength 0.71073
_diffrn_reflns_av_R_equivalents 0.0846
_diffrn_reflns_av_sigmaI/netI 0.1591
_diffrn_reflns_limit_h_max 12
_diffrn_reflns_limit_h_min -12
_diffrn_reflns_limit_k_max 17
_diffrn_reflns_limit_k_min -17
_diffrn_reflns_limit_l_max 17
_diffrn_reflns_limit_l_min -17
_diffrn_reflns_number 15171
_diffrn_reflns_theta_full 25.50
_diffrn_reflns_theta_max 25.50
_diffrn_reflns_theta_min 2.55
_exptl_absorpt_coefficient_mu 1.206
_exptl_absorpt_correction_T_max 0.8747
_exptl_absorpt_correction_T_min 0.8041
_exptl_absorpt_correction_type multi-scan
_exptl_absorpt_process_details sadabs
_exptl_crystal_colour colorless
_exptl_crystal_density_diffrn 1.564
_exptl_crystal_density_method 'not measured'
_exptl_crystal_description block
_exptl_crystal_F_000 1024
_exptl_crystal_size_max 0.19
_exptl_crystal_size_mid 0.16
_exptl_crystal_size_min 0.11
_refine_diff_density_max 2.401
_refine_diff_density_min -0.652
_refine_diff_density_rms 0.150
_refine_ls_extinction_method none
_refine_ls_goodness_of_fit_ref 1.013
_refine_ls_hydrogen_treatment constr
_refine_ls_matrix_type full
_refine_ls_number_parameters 597
_refine_ls_number_reflns 7569
_refine_ls_number_restraints 0
_refine_ls_restrained_S_all 1.013
_refine_ls_R_factor_all 0.1845
_refine_ls_R_factor_gt 0.1035
_refine_ls_shift/su_max 0.000
_refine_ls_shift/su_mean 0.000
_refine_ls_structure_factor_coef Fsqd
_refine_ls_weighting_details 'calc w=1/[\s^2^(Fo^2^)+(0.1374P)^2^+4.0384P] where P=(Fo^2^+2Fc^2^)/3'
_refine_ls_weighting_scheme calc
_refine_ls_wR_factor_gt 0.2352
_refine_ls_wR_factor_ref 0.2821
_reflns_number_gt 3864
_reflns_number_total 7569
_reflns_threshold_expression >2sigma(I)
_cod_data_source_file c2ce06581a.txt
_cod_data_source_block x6641
_cod_depositor_comments
;
The following automatic conversions were performed:

'_symmetry_cell_setting' value 'Triclinic' changed to 'triclinic'
according to /home/saulius/struct/CIF-dictionaries/cif_core.dic
dictionary named 'cif_core.dic' version 2.4.1 from 2010-06-29.

Automatic conversion script
Id: cif_fix_values 1715 2011-07-08 13:25:40Z adriana 
;
_cod_original_sg_symbol_H-M P-1
_cod_database_code 7207642

loop_
_symmetry_equiv_pos_as_xyz
'x, y, z'
'-x, -y, -z'

loop_
_atom_site_label
_atom_site_type_symbol
_atom_site_fract_x
_atom_site_fract_y
_atom_site_fract_z
_atom_site_U_iso_or_equiv
_atom_site_adp_type
_atom_site_occupancy
_atom_site_symmetry_multiplicity
_atom_site_calc_flag
_atom_site_refinement_flags
Zn1 Zn 0.26318(11) -0.16306(8) 1.03644(8) 0.0344(4) Uani 1 1 d .
Zn2 Zn 0.21987(11) 0.67176(8) 0.54330(8) 0.0318(4) Uani 1 1 d .
O1 O 0.4785(7) 0.6230(5) 0.5607(6) 0.053(2) Uani 1 1 d .
O2 O 0.3579(6) 0.7540(4) 0.5665(5) 0.0340(16) Uani 1 1 d .
O3 O 0.9811(7) 0.6273(5) 0.5106(6) 0.046(2) Uani 1 1 d .
O4 O 1.0616(6) 0.7589(5) 0.5462(5) 0.0409(18) Uani 1 1 d .
O5 O 0.6900(8) 0.9991(5) 0.5070(7) 0.062(2) Uani 1 1 d .
O6 O 0.0044(7) -0.1198(5) 1.0202(5) 0.0437(19) Uani 1 1 d .
O7 O 0.1150(7) -0.2495(5) 1.0438(5) 0.0431(18) Uani 1 1 d .
O8 O -0.4851(8) -0.1218(5) 1.0392(6) 0.057(2) Uani 1 1 d .
O9 O -0.5881(7) -0.2533(5) 1.0543(5) 0.0396(17) Uani 1 1 d .
O10 O -0.1884(8) -0.4948(5) 0.9958(6) 0.055(2) Uani 1 1 d .
N1 N 0.1776(8) 0.5749(5) 0.6395(6) 0.035(2) Uani 1 1 d .
N2 N 0.0980(9) 0.4525(6) 0.7162(7) 0.049(2) Uani 1 1 d .
N3 N 0.3589(9) -0.0388(6) 0.7778(6) 0.043(2) Uani 1 1 d .
N4 N 0.2997(8) -0.1196(6) 0.9049(6) 0.037(2) Uani 1 1 d .
N5 N 0.2937(8) 0.6308(6) 0.4129(6) 0.034(2) Uani 1 1 d .
N6 N 0.3964(8) 0.5501(6) 0.2903(6) 0.041(2) Uani 1 1 d .
N7 N 0.1649(9) 0.0758(6) 0.1948(6) 0.042(2) Uani 1 1 d .
N8 N 0.2167(8) -0.0623(6) 0.1322(6) 0.039(2) Uani 1 1 d .
C1 C 0.4710(9) 0.7083(7) 0.5591(7) 0.031(2) Uani 1 1 d .
C2 C 0.5941(9) 0.7610(7) 0.5483(6) 0.028(2) Uani 1 1 d .
C3 C 0.7165(9) 0.7153(7) 0.5442(6) 0.030(2) Uani 1 1 d .
H3 H 0.7199 0.6509 0.5507 0.036 Uiso 1 1 calc R
C4 C 0.8354(9) 0.7616(6) 0.5308(6) 0.028(2) Uani 1 1 d .
C5 C 0.8276(10) 0.8586(7) 0.5195(7) 0.033(2) Uani 1 1 d .
H5 H 0.9054 0.8916 0.5109 0.040 Uiso 1 1 calc R
C6 C 0.7064(10) 0.9052(7) 0.5208(7) 0.034(2) Uani 1 1 d .
C7 C 0.5899(9) 0.8567(7) 0.5346(7) 0.032(2) Uani 1 1 d .
H7 H 0.5082 0.8885 0.5347 0.038 Uiso 1 1 calc R
C8 C 0.9657(9) 0.7117(7) 0.5300(7) 0.031(2) Uani 1 1 d .
C9 C 0.8060(12) 1.0523(8) 0.4902(10) 0.065(4) Uani 1 1 d .
H9A H 0.8372 1.0582 0.5466 0.098 Uiso 1 1 calc R
H9B H 0.7842 1.1131 0.4687 0.098 Uiso 1 1 calc R
H9C H 0.8753 1.0218 0.4440 0.098 Uiso 1 1 calc R
C10 C 0.0094(11) -0.2012(8) 1.0318(7) 0.040(3) Uani 1 1 d .
C11 C -0.1124(9) -0.2580(7) 1.0301(6) 0.030(2) Uani 1 1 d .
C12 C -0.2377(9) -0.2126(7) 1.0401(6) 0.031(2) Uani 1 1 d .
H12 H -0.2453 -0.1484 1.0487 0.038 Uiso 1 1 calc R
C13 C -0.3511(10) -0.2593(7) 1.0379(6) 0.033(2) Uani 1 1 d .
C14 C -0.3390(9) -0.3563(6) 1.0233(6) 0.028(2) Uani 1 1 d .
H14 H -0.4140 -0.3900 1.0220 0.033 Uiso 1 1 calc R
C15 C -0.2148(10) -0.3993(7) 1.0111(7) 0.037(2) Uani 1 1 d .
C16 C -0.0977(10) -0.3531(7) 1.0142(7) 0.032(2) Uani 1 1 d .
H16 H -0.0143 -0.3849 1.0059 0.039 Uiso 1 1 calc R
C17 C -0.2926(12) -0.5497(8) 0.9815(9) 0.054(3) Uani 1 1 d .
H17A H -0.3638 -0.5478 1.0360 0.081 Uiso 1 1 calc R
H17B H -0.2586 -0.6128 0.9689 0.081 Uiso 1 1 calc R
H17C H -0.3264 -0.5258 0.9297 0.081 Uiso 1 1 calc R
C18 C -0.4825(11) -0.2053(8) 1.0458(7) 0.041(3) Uani 1 1 d .
C19 C 0.2556(11) -0.1615(8) 0.8346(8) 0.046(3) Uani 1 1 d .
H19 H 0.2070 -0.2150 0.8403 0.055 Uiso 1 1 calc R
C20 C 0.2938(12) -0.1125(8) 0.7561(8) 0.051(3) Uani 1 1 d .
H20 H 0.2785 -0.1266 0.6980 0.061 Uiso 1 1 calc R
C21 C 0.3614(10) -0.0440(8) 0.8671(7) 0.042(3) Uani 1 1 d .
H21 H 0.4005 -0.0014 0.8989 0.050 Uiso 1 1 calc R
C22 C 0.4075(14) 0.0380(10) 0.7164(10) 0.072(4) Uani 1 1 d .
H22A H 0.4273 0.0156 0.6529 0.087 Uiso 1 1 calc R
H22B H 0.4910 0.0572 0.7300 0.087 Uiso 1 1 calc R
C23 C 0.3106(12) 0.1223(8) 0.7240(7) 0.041(3) Uani 1 1 d .
C24 C 0.1746(13) 0.1148(8) 0.7451(8) 0.050(3) Uani 1 1 d .
H24 H 0.1395 0.0566 0.7585 0.060 Uiso 1 1 calc R
C25 C 0.0891(13) 0.1914(9) 0.7471(8) 0.053(3) Uani 1 1 d .
H25 H -0.0033 0.1849 0.7623 0.064 Uiso 1 1 calc R
C26 C 0.1389(10) 0.2779(7) 0.7267(7) 0.036(2) Uani 1 1 d .
C27 C 0.2770(12) 0.2839(9) 0.7061(8) 0.049(3) Uani 1 1 d .
H27 H 0.3125 0.3422 0.6941 0.059 Uiso 1 1 calc R
C28 C 0.3613(14) 0.2098(10) 0.7026(9) 0.067(4) Uani 1 1 d .
H28 H 0.4537 0.2164 0.6860 0.080 Uiso 1 1 calc R
C29 C 0.0351(12) 0.3604(8) 0.7352(10) 0.067(4) Uani 1 1 d .
H29A H -0.0225 0.3513 0.6921 0.080 Uiso 1 1 calc R
H29B H -0.0210 0.3614 0.7973 0.080 Uiso 1 1 calc R
C30 C 0.1472(13) 0.5025(9) 0.7772(9) 0.061(4) Uani 1 1 d .
H30 H 0.1474 0.4880 0.8385 0.073 Uiso 1 1 calc R
C31 C 0.1967(10) 0.5793(8) 0.7288(8) 0.044(3) Uani 1 1 d .
H31 H 0.2372 0.6272 0.7526 0.053 Uiso 1 1 calc R
C32 C 0.1172(11) 0.4962(8) 0.6367(8) 0.044(3) Uani 1 1 d .
H32 H 0.0913 0.4744 0.5844 0.053 Uiso 1 1 calc R
C33 C 0.2830(11) 0.6777(8) 0.3330(8) 0.047(3) Uani 1 1 d .
H33 H 0.2387 0.7356 0.3319 0.056 Uiso 1 1 calc R
C34 C 0.3441(12) 0.6299(8) 0.2578(8) 0.047(3) Uani 1 1 d .
H34 H 0.3500 0.6470 0.1963 0.056 Uiso 1 1 calc R
C35 C 0.3652(11) 0.5528(8) 0.3843(8) 0.044(3) Uani 1 1 d .
H35 H 0.3901 0.5069 0.4229 0.053 Uiso 1 1 calc R
C36 C 0.4632(12) 0.4691(8) 0.2364(8) 0.051(3) Uani 1 1 d .
H36A H 0.5347 0.4443 0.2648 0.062 Uiso 1 1 calc R
H36B H 0.5041 0.4894 0.1744 0.062 Uiso 1 1 calc R
C37 C 0.3693(11) 0.3918(7) 0.2293(7) 0.037(2) Uani 1 1 d .
C38 C 0.2319(13) 0.4039(8) 0.2500(8) 0.052(3) Uani 1 1 d .
H38 H 0.1930 0.4622 0.2695 0.063 Uiso 1 1 calc R
C39 C 0.1511(12) 0.3339(8) 0.2430(8) 0.053(3) Uani 1 1 d .
H39 H 0.0583 0.3447 0.2577 0.064 Uiso 1 1 calc R
C40 C 0.2060(10) 0.2452(7) 0.2138(7) 0.037(2) Uani 1 1 d .
C41 C 0.3437(11) 0.2335(8) 0.1916(8) 0.047(3) Uani 1 1 d .
H41 H 0.3834 0.1753 0.1724 0.056 Uiso 1 1 calc R
C42 C 0.4238(11) 0.3065(8) 0.1972(8) 0.049(3) Uani 1 1 d .
H42 H 0.5167 0.2976 0.1788 0.059 Uiso 1 1 calc R
C43 C 0.1055(12) 0.1713(8) 0.2102(9) 0.054(3) Uani 1 1 d .
H43A H 0.0388 0.1730 0.2681 0.064 Uiso 1 1 calc R
H43B H 0.0592 0.1868 0.1609 0.064 Uiso 1 1 calc R
C44 C 0.2329(13) 0.0277(9) 0.2516(9) 0.059(3) Uani 1 1 d .
H44 H 0.2533 0.0492 0.3060 0.071 Uiso 1 1 calc R
C45 C 0.2650(12) -0.0586(8) 0.2121(8) 0.054(3) Uani 1 1 d .
H45 H 0.3118 -0.1069 0.2355 0.065 Uiso 1 1 calc R
C46 C 0.1594(10) 0.0210(7) 0.1234(7) 0.040(3) Uani 1 1 d .
H46 H 0.1207 0.0389 0.0741 0.049 Uiso 1 1 calc R

loop_
_atom_site_aniso_label
_atom_site_aniso_U_11
_atom_site_aniso_U_22
_atom_site_aniso_U_33
_atom_site_aniso_U_23
_atom_site_aniso_U_13
_atom_site_aniso_U_12
Zn1 0.0317(7) 0.0237(7) 0.0490(8) -0.0046(5) -0.0114(6) -0.0023(5)
Zn2 0.0282(7) 0.0217(6) 0.0464(8) -0.0004(5) -0.0092(5) -0.0034(5)
O1 0.027(4) 0.026(4) 0.108(7) -0.001(4) -0.023(4) -0.002(3)
O2 0.027(4) 0.025(4) 0.053(4) -0.006(3) -0.015(3) 0.001(3)
O3 0.034(4) 0.023(4) 0.084(6) -0.013(4) -0.017(4) 0.003(3)
O4 0.023(4) 0.023(4) 0.080(5) -0.006(3) -0.017(4) -0.002(3)
O5 0.039(5) 0.026(4) 0.127(8) 0.011(4) -0.031(5) -0.006(3)
O6 0.040(5) 0.020(4) 0.074(5) 0.000(4) -0.020(4) -0.006(3)
O7 0.030(4) 0.028(4) 0.074(5) 0.001(4) -0.015(4) -0.007(3)
O8 0.051(5) 0.021(4) 0.104(7) 0.001(4) -0.025(5) -0.011(4)
O9 0.031(4) 0.032(4) 0.059(5) -0.002(3) -0.015(3) -0.003(3)
O10 0.046(5) 0.023(4) 0.104(7) -0.014(4) -0.037(5) -0.002(3)
N1 0.036(5) 0.019(4) 0.053(6) 0.004(4) -0.016(4) -0.011(4)
N2 0.043(6) 0.041(6) 0.068(7) 0.021(5) -0.024(5) -0.015(4)
N3 0.058(6) 0.024(5) 0.049(6) -0.002(4) -0.011(5) -0.012(4)
N4 0.032(5) 0.026(5) 0.051(5) -0.010(4) -0.008(4) -0.002(4)
N5 0.022(4) 0.035(5) 0.048(5) 0.000(4) -0.013(4) -0.001(4)
N6 0.032(5) 0.042(6) 0.047(6) -0.001(4) -0.001(4) -0.007(4)
N7 0.050(6) 0.025(5) 0.051(6) -0.004(4) -0.010(5) 0.005(4)
N8 0.039(5) 0.027(5) 0.054(6) -0.001(4) -0.015(4) -0.005(4)
C1 0.026(5) 0.031(6) 0.039(6) -0.003(4) -0.013(4) -0.003(4)
C2 0.034(6) 0.030(6) 0.023(5) -0.003(4) -0.010(4) -0.003(4)
C3 0.027(5) 0.033(6) 0.029(5) 0.002(4) -0.004(4) -0.008(4)
C4 0.033(6) 0.022(5) 0.027(5) -0.003(4) -0.007(4) 0.009(4)
C5 0.033(6) 0.026(6) 0.044(6) 0.002(4) -0.014(5) -0.008(4)
C6 0.034(6) 0.036(6) 0.034(6) 0.006(5) -0.016(5) -0.005(5)
C7 0.022(5) 0.029(6) 0.045(6) -0.003(4) -0.011(4) -0.002(4)
C8 0.019(5) 0.038(6) 0.038(6) 0.001(5) -0.009(4) 0.008(4)
C9 0.044(7) 0.027(6) 0.134(13) 0.028(7) -0.035(8) -0.023(5)
C10 0.034(6) 0.047(8) 0.041(6) 0.008(5) -0.012(5) -0.013(5)
C11 0.028(6) 0.031(6) 0.033(6) -0.001(4) -0.012(4) 0.003(4)
C12 0.025(5) 0.030(6) 0.040(6) -0.011(4) -0.008(4) 0.000(4)
C13 0.045(7) 0.027(6) 0.026(5) 0.002(4) -0.006(5) -0.007(5)
C14 0.032(6) 0.015(5) 0.039(6) 0.004(4) -0.011(4) -0.007(4)
C15 0.039(6) 0.036(6) 0.038(6) 0.001(5) -0.013(5) 0.002(5)
C16 0.034(6) 0.022(5) 0.043(6) 0.004(4) -0.016(5) -0.003(4)
C17 0.058(8) 0.035(7) 0.077(9) -0.003(6) -0.034(7) -0.002(6)
C18 0.039(7) 0.045(7) 0.039(6) -0.008(5) -0.006(5) -0.015(5)
C19 0.042(7) 0.042(7) 0.056(8) -0.006(6) -0.016(6) -0.004(5)
C20 0.061(8) 0.044(7) 0.047(7) -0.011(6) -0.012(6) 0.003(6)
C21 0.032(6) 0.049(7) 0.047(7) -0.017(5) -0.012(5) -0.007(5)
C22 0.080(10) 0.064(10) 0.065(9) 0.015(7) 0.002(7) -0.006(8)
C23 0.047(7) 0.037(7) 0.038(6) -0.001(5) -0.008(5) -0.008(5)
C24 0.071(9) 0.023(6) 0.056(8) 0.002(5) -0.008(6) -0.010(6)
C25 0.053(8) 0.065(9) 0.043(7) 0.008(6) -0.012(6) -0.026(7)
C26 0.031(6) 0.037(6) 0.043(6) 0.008(5) -0.010(5) -0.011(5)
C27 0.046(7) 0.045(7) 0.054(7) 0.017(6) -0.005(6) -0.017(6)
C28 0.059(9) 0.073(10) 0.067(9) 0.025(7) -0.012(7) -0.001(8)
C29 0.054(8) 0.042(8) 0.107(11) 0.037(7) -0.019(7) -0.021(6)
C30 0.077(10) 0.055(9) 0.061(8) 0.014(7) -0.036(7) -0.015(7)
C31 0.032(6) 0.042(7) 0.063(8) 0.001(6) -0.024(5) -0.001(5)
C32 0.040(7) 0.035(6) 0.054(7) 0.001(5) -0.004(5) -0.002(5)
C33 0.044(7) 0.036(7) 0.061(8) 0.000(6) -0.012(6) -0.001(5)
C34 0.058(8) 0.043(7) 0.039(7) 0.007(5) -0.008(6) -0.007(6)
C35 0.046(7) 0.038(7) 0.049(7) 0.007(5) -0.011(5) 0.001(5)
C36 0.052(8) 0.041(7) 0.055(7) -0.017(6) 0.002(6) -0.002(6)
C37 0.045(7) 0.026(6) 0.037(6) 0.000(4) -0.004(5) 0.005(5)
C38 0.063(9) 0.019(6) 0.070(8) -0.008(5) -0.009(7) 0.011(5)
C39 0.044(7) 0.048(8) 0.066(8) 0.002(6) -0.008(6) 0.006(6)
C40 0.036(6) 0.032(6) 0.041(6) -0.007(5) -0.007(5) 0.002(5)
C41 0.046(7) 0.030(6) 0.060(8) -0.012(5) -0.001(6) 0.008(5)
C42 0.029(6) 0.045(7) 0.074(8) -0.020(6) -0.011(6) 0.003(5)
C43 0.049(8) 0.041(7) 0.070(8) -0.013(6) -0.014(6) 0.008(6)
C44 0.080(10) 0.051(8) 0.054(8) -0.008(6) -0.031(7) 0.009(7)
C45 0.070(9) 0.048(8) 0.057(8) 0.003(6) -0.040(7) 0.004(6)
C46 0.041(7) 0.035(6) 0.047(7) -0.003(5) -0.014(5) -0.004(5)

loop_
_atom_type_symbol
_atom_type_description
_atom_type_scat_dispersion_real
_atom_type_scat_dispersion_imag
_atom_type_scat_source
C C 0.0033 0.0016 'International Tables Vol C Tables 4.2.6.8 and 6.1.1.4'
H H 0.0000 0.0000 'International Tables Vol C Tables 4.2.6.8 and 6.1.1.4'
N N 0.0061 0.0033 'International Tables Vol C Tables 4.2.6.8 and 6.1.1.4'
O O 0.0106 0.0060 'International Tables Vol C Tables 4.2.6.8 and 6.1.1.4'
Zn Zn 0.2839 1.4301 'International Tables Vol C Tables 4.2.6.8 and 6.1.1.4'

loop_
_geom_angle_atom_site_label_1
_geom_angle_atom_site_label_2
_geom_angle_atom_site_label_3
_geom_angle
_geom_angle_site_symmetry_1
_geom_angle_site_symmetry_3
O7 Zn1 N4 103.9(3) . .
O7 Zn1 N8 112.1(3) . 1_556
N4 Zn1 N8 115.3(3) . 1_556
O7 Zn1 O9 100.1(3) . 1_655
N4 Zn1 O9 109.5(3) . 1_655
N8 Zn1 O9 114.4(3) 1_556 1_655
O2 Zn2 N1 112.3(3) . .
O2 Zn2 O4 103.1(3) . 1_455
N1 Zn2 O4 110.8(3) . 1_455
O2 Zn2 N5 102.4(3) . .
N1 Zn2 N5 118.1(3) . .
O4 Zn2 N5 108.8(3) 1_455 .
C1 O2 Zn2 110.5(6) . .
C8 O4 Zn2 108.0(6) . 1_655
C6 O5 C9 118.0(8) . .
C10 O7 Zn1 107.9(6) . .
C18 O9 Zn1 106.0(7) . 1_455
C15 O10 C17 118.9(8) . .
C32 N1 C31 104.3(9) . .
C32 N1 Zn2 129.3(8) . .
C31 N1 Zn2 126.3(7) . .
C32 N2 C30 109.1(10) . .
C32 N2 C29 125.3(10) . .
C30 N2 C29 125.6(10) . .
C21 N3 C20 108.2(9) . .
C21 N3 C22 125.2(10) . .
C20 N3 C22 126.3(11) . .
C21 N4 C19 105.6(9) . .
C21 N4 Zn1 129.7(7) . .
C19 N4 Zn1 124.6(7) . .
C35 N5 C33 105.2(9) . .
C35 N5 Zn2 127.3(7) . .
C33 N5 Zn2 127.5(7) . .
C35 N6 C34 108.5(9) . .
C35 N6 C36 123.5(10) . .
C34 N6 C36 127.7(10) . .
C46 N7 C44 108.5(9) . .
C46 N7 C43 125.6(9) . .
C44 N7 C43 126.0(10) . .
C46 N8 C45 106.1(9) . .
C46 N8 Zn1 127.2(7) . 1_554
C45 N8 Zn1 125.3(7) . 1_554
O1 C1 O2 121.6(9) . .
O1 C1 C2 120.0(9) . .
O2 C1 C2 118.4(9) . .
C3 C2 C7 118.6(9) . .
C3 C2 C1 120.4(9) . .
C7 C2 C1 120.8(9) . .
C2 C3 C4 122.4(9) . .
C2 C3 H3 118.8 . .
C4 C3 H3 118.8 . .
C3 C4 C5 117.6(9) . .
C3 C4 C8 121.8(9) . .
C5 C4 C8 120.6(9) . .
C6 C5 C4 120.8(9) . .
C6 C5 H5 119.6 . .
C4 C5 H5 119.6 . .
C5 C6 O5 124.7(9) . .
C5 C6 C7 120.0(10) . .
O5 C6 C7 115.2(9) . .
C6 C7 C2 120.5(9) . .
C6 C7 H7 119.8 . .
C2 C7 H7 119.8 . .
O3 C8 O4 122.1(8) . .
O3 C8 C4 119.9(9) . .
O4 C8 C4 117.9(9) . .
O5 C9 H9A 109.5 . .
O5 C9 H9B 109.5 . .
H9A C9 H9B 109.5 . .
O5 C9 H9C 109.5 . .
H9A C9 H9C 109.5 . .
H9B C9 H9C 109.5 . .
O6 C10 O7 124.8(10) . .
O6 C10 C11 120.4(10) . .
O7 C10 C11 114.9(9) . .
C12 C11 C16 120.0(9) . .
C12 C11 C10 119.2(9) . .
C16 C11 C10 120.7(9) . .
C13 C12 C11 122.2(9) . .
C13 C12 H12 118.9 . .
C11 C12 H12 118.9 . .
C12 C13 C14 118.8(9) . .
C12 C13 C18 119.3(9) . .
C14 C13 C18 121.8(9) . .
C15 C14 C13 118.3(9) . .
C15 C14 H14 120.9 . .
C13 C14 H14 120.9 . .
C14 C15 O10 124.2(9) . .
C14 C15 C16 123.9(10) . .
O10 C15 C16 111.9(8) . .
C11 C16 C15 116.8(9) . .
C11 C16 H16 121.6 . .
C15 C16 H16 121.6 . .
O10 C17 H17A 109.5 . .
O10 C17 H17B 109.5 . .
H17A C17 H17B 109.5 . .
O10 C17 H17C 109.5 . .
H17A C17 H17C 109.5 . .
H17B C17 H17C 109.5 . .
O8 C18 O9 123.2(11) . .
O8 C18 C13 120.1(10) . .
O9 C18 C13 116.6(10) . .
C20 C19 N4 109.1(10) . .
C20 C19 H19 125.5 . .
N4 C19 H19 125.5 . .
C19 C20 N3 106.8(10) . .
C19 C20 H20 126.6 . .
N3 C20 H20 126.6 . .
N3 C21 N4 110.2(9) . .
N3 C21 H21 124.9 . .
N4 C21 H21 124.9 . .
N3 C22 C23 114.7(11) . .
N3 C22 H22A 108.6 . .
C23 C22 H22A 108.6 . .
N3 C22 H22B 108.6 . .
C23 C22 H22B 108.6 . .
H22A C22 H22B 107.6 . .
C24 C23 C28 118.6(11) . .
C24 C23 C22 122.2(11) . .
C28 C23 C22 119.1(11) . .
C25 C24 C23 121.1(11) . .
C25 C24 H24 119.4 . .
C23 C24 H24 119.4 . .
C24 C25 C26 120.4(11) . .
C24 C25 H25 119.8 . .
C26 C25 H25 119.8 . .
C25 C26 C27 117.5(11) . .
C25 C26 C29 116.6(10) . .
C27 C26 C29 125.8(10) . .
C28 C27 C26 122.7(12) . .
C28 C27 H27 118.7 . .
C26 C27 H27 118.7 . .
C27 C28 C23 119.7(13) . .
C27 C28 H28 120.2 . .
C23 C28 H28 120.2 . .
N2 C29 C26 113.2(9) . .
N2 C29 H29A 108.9 . .
C26 C29 H29A 108.9 . .
N2 C29 H29B 108.9 . .
C26 C29 H29B 108.9 . .
H29A C29 H29B 107.8 . .
N2 C30 C31 104.8(10) . .
N2 C30 H30 127.6 . .
C31 C30 H30 127.6 . .
C30 C31 N1 109.8(10) . .
C30 C31 H31 125.1 . .
N1 C31 H31 125.1 . .
N2 C32 N1 112.0(10) . .
N2 C32 H32 124.0 . .
N1 C32 H32 124.0 . .
C34 C33 N5 111.6(10) . .
C34 C33 H33 124.2 . .
N5 C33 H33 124.2 . .
C33 C34 N6 105.2(10) . .
C33 C34 H34 127.4 . .
N6 C34 H34 127.4 . .
N5 C35 N6 109.6(9) . .
N5 C35 H35 125.2 . .
N6 C35 H35 125.2 . .
N6 C36 C37 113.8(9) . .
N6 C36 H36A 108.8 . .
C37 C36 H36A 108.8 . .
N6 C36 H36B 108.8 . .
C37 C36 H36B 108.8 . .
H36A C36 H36B 107.7 . .
C38 C37 C42 117.6(10) . .
C38 C37 C36 123.6(9) . .
C42 C37 C36 118.7(10) . .
C39 C38 C37 122.2(10) . .
C39 C38 H38 118.9 . .
C37 C38 H38 118.9 . .
C38 C39 C40 120.5(11) . .
C38 C39 H39 119.7 . .
C40 C39 H39 119.7 . .
C41 C40 C39 117.3(10) . .
C41 C40 C43 126.7(10) . .
C39 C40 C43 116.0(10) . .
C40 C41 C42 121.0(10) . .
C40 C41 H41 119.5 . .
C42 C41 H41 119.5 . .
C37 C42 C41 121.2(10) . .
C37 C42 H42 119.4 . .
C41 C42 H42 119.4 . .
N7 C43 C40 114.7(9) . .
N7 C43 H43A 108.6 . .
C40 C43 H43A 108.6 . .
N7 C43 H43B 108.6 . .
C40 C43 H43B 108.6 . .
H43A C43 H43B 107.6 . .
N7 C44 C45 105.8(10) . .
N7 C44 H44 127.1 . .
C45 C44 H44 127.1 . .
C44 C45 N8 108.9(10) . .
C44 C45 H45 125.5 . .
N8 C45 H45 125.5 . .
N8 C46 N7 110.7(9) . .
N8 C46 H46 124.6 . .
N7 C46 H46 124.6 . .

loop_
_geom_bond_atom_site_label_1
_geom_bond_atom_site_label_2
_geom_bond_distance
_geom_bond_site_symmetry_2
Zn1 O7 1.989(7) .
Zn1 N4 2.001(9) .
Zn1 N8 1.998(8) 1_556
Zn1 O9 2.007(7) 1_655
Zn2 O2 1.970(6) .
Zn2 N1 1.979(8) .
Zn2 O4 1.988(7) 1_455
Zn2 N5 1.993(8) .
O1 C1 1.227(11) .
O2 C1 1.282(11) .
O3 C8 1.244(11) .
O4 C8 1.282(11) .
O4 Zn2 1.987(7) 1_655
O5 C6 1.373(12) .
O5 C9 1.417(12) .
O6 C10 1.183(12) .
O7 C10 1.297(12) .
O8 C18 1.204(13) .
O9 C18 1.291(11) .
O9 Zn1 2.007(7) 1_455
O10 C15 1.396(12) .
O10 C17 1.408(12) .
N1 C32 1.320(13) .
N1 C31 1.379(13) .
N2 C32 1.310(13) .
N2 C30 1.351(14) .
N2 C29 1.499(14) .
N3 C21 1.328(13) .
N3 C20 1.354(14) .
N3 C22 1.462(15) .
N4 C21 1.340(13) .
N4 C19 1.372(13) .
N5 C35 1.327(13) .
N5 C33 1.378(13) .
N6 C35 1.357(13) .
N6 C34 1.370(14) .
N6 C36 1.467(13) .
N7 C46 1.334(13) .
N7 C44 1.365(14) .
N7 C43 1.472(13) .
N8 C46 1.326(13) .
N8 C45 1.379(13) .
N8 Zn1 1.998(8) 1_554
C1 C2 1.477(13) .
C2 C3 1.372(12) .
C2 C7 1.390(13) .
C3 C4 1.389(13) .
C3 H3 0.9300 .
C4 C5 1.404(13) .
C4 C8 1.476(12) .
C5 C6 1.373(13) .
C5 H5 0.9300 .
C6 C7 1.384(13) .
C7 H7 0.9300 .
C9 H9A 0.9600 .
C9 H9B 0.9600 .
C9 H9C 0.9600 .
C10 C11 1.525(13) .
C11 C12 1.385(12) .
C11 C16 1.385(13) .
C12 C13 1.373(13) .
C12 H12 0.9300 .
C13 C14 1.408(13) .
C13 C18 1.498(14) .
C14 C15 1.358(13) .
C14 H14 0.9300 .
C15 C16 1.405(13) .
C16 H16 0.9300 .
C17 H17A 0.9600 .
C17 H17B 0.9600 .
C17 H17C 0.9600 .
C19 C20 1.348(16) .
C19 H19 0.9300 .
C20 H20 0.9300 .
C21 H21 0.9300 .
C22 C23 1.515(16) .
C22 H22A 0.9700 .
C22 H22B 0.9700 .
C23 C24 1.364(15) .
C23 C28 1.392(17) .
C24 C25 1.367(16) .
C24 H24 0.9300 .
C25 C26 1.373(15) .
C25 H25 0.9300 .
C26 C27 1.383(14) .
C26 C29 1.538(15) .
C27 C28 1.330(16) .
C27 H27 0.9300 .
C28 H28 0.9300 .
C29 H29A 0.9700 .
C29 H29B 0.9700 .
C30 C31 1.368(16) .
C30 H30 0.9300 .
C31 H31 0.9300 .
C32 H32 0.9300 .
C33 C34 1.327(15) .
C33 H33 0.9300 .
C34 H34 0.9300 .
C35 H35 0.9300 .
C36 C37 1.522(15) .
C36 H36A 0.9700 .
C36 H36B 0.9700 .
C37 C38 1.370(15) .
C37 C42 1.366(14) .
C38 C39 1.351(16) .
C38 H38 0.9300 .
C39 C40 1.398(15) .
C39 H39 0.9300 .
C40 C41 1.374(14) .
C40 C43 1.523(15) .
C41 C42 1.376(15) .
C41 H41 0.9300 .
C42 H42 0.9300 .
C43 H43A 0.9700 .
C43 H43B 0.9700 .
C44 C45 1.370(16) .
C44 H44 0.9300 .
C45 H45 0.9300 .
C46 H46 0.9300 .

loop_
_geom_torsion_atom_site_label_1
_geom_torsion_atom_site_label_2
_geom_torsion_atom_site_label_3
_geom_torsion_atom_site_label_4
_geom_torsion
_geom_torsion_site_symmetry_1
N1 Zn2 O2 C1 66.0(7) .
O4 Zn2 O2 C1 -174.7(6) 1_455
N5 Zn2 O2 C1 -61.8(7) .
N4 Zn1 O7 C10 -65.8(7) .
N8 Zn1 O7 C10 59.4(7) 1_556
O9 Zn1 O7 C10 -178.9(6) 1_655
O2 Zn2 N1 C32 -162.1(9) .
O4 Zn2 N1 C32 83.2(10) 1_455
N5 Zn2 N1 C32 -43.2(10) .
O2 Zn2 N1 C31 23.4(9) .
O4 Zn2 N1 C31 -91.3(8) 1_455
N5 Zn2 N1 C31 142.3(8) .
O7 Zn1 N4 C21 159.9(9) .
N8 Zn1 N4 C21 36.8(10) 1_556
O9 Zn1 N4 C21 -93.8(9) 1_655
O7 Zn1 N4 C19 -15.4(9) .
N8 Zn1 N4 C19 -138.5(8) 1_556
O9 Zn1 N4 C19 90.8(8) 1_655
O2 Zn2 N5 C35 96.2(9) .
N1 Zn2 N5 C35 -27.8(10) .
O4 Zn2 N5 C35 -155.1(8) 1_455
O2 Zn2 N5 C33 -82.9(8) .
N1 Zn2 N5 C33 153.2(8) .
O4 Zn2 N5 C33 25.8(9) 1_455
Zn2 O2 C1 O1 -16.5(12) .
Zn2 O2 C1 C2 163.4(6) .
O1 C1 C2 C3 -3.0(14) .
O2 C1 C2 C3 177.1(8) .
O1 C1 C2 C7 171.8(10) .
O2 C1 C2 C7 -8.1(13) .
C7 C2 C3 C4 2.7(13) .
C1 C2 C3 C4 177.6(8) .
C2 C3 C4 C5 -1.2(13) .
C2 C3 C4 C8 177.8(8) .
C3 C4 C5 C6 -0.6(14) .
C8 C4 C5 C6 -179.6(9) .
C4 C5 C6 O5 -177.6(9) .
C4 C5 C6 C7 0.8(14) .
C9 O5 C6 C5 -0.1(16) .
C9 O5 C6 C7 -178.5(10) .
C5 C6 C7 C2 0.7(14) .
O5 C6 C7 C2 179.3(9) .
C3 C2 C7 C6 -2.5(14) .
C1 C2 C7 C6 -177.4(9) .
Zn2 O4 C8 O3 -4.1(12) 1_655
Zn2 O4 C8 C4 178.6(7) 1_655
C3 C4 C8 O3 23.9(14) .
C5 C4 C8 O3 -157.2(10) .
C3 C4 C8 O4 -158.7(9) .
C5 C4 C8 O4 20.2(13) .
Zn1 O7 C10 O6 -1.2(13) .
Zn1 O7 C10 C11 176.8(7) .
O6 C10 C11 C12 -17.4(15) .
O7 C10 C11 C12 164.5(9) .
O6 C10 C11 C16 159.4(10) .
O7 C10 C11 C16 -18.6(14) .
C16 C11 C12 C13 2.2(15) .
C10 C11 C12 C13 179.0(9) .
C11 C12 C13 C14 -1.1(14) .
C11 C12 C13 C18 -177.8(9) .
C12 C13 C14 C15 -0.6(14) .
C18 C13 C14 C15 176.0(9) .
C13 C14 C15 O10 -179.8(9) .
C13 C14 C15 C16 1.4(15) .
C17 O10 C15 C14 7.5(15) .
C17 O10 C15 C16 -173.6(9) .
C12 C11 C16 C15 -1.4(14) .
C10 C11 C16 C15 -178.2(9) .
C14 C15 C16 C11 -0.4(15) .
O10 C15 C16 C11 -179.3(9) .
Zn1 O9 C18 O8 7.4(13) 1_455
Zn1 O9 C18 C13 -168.6(7) 1_455
C12 C13 C18 O8 11.8(15) .
C14 C13 C18 O8 -164.8(10) .
C12 C13 C18 O9 -172.1(9) .
C14 C13 C18 O9 11.4(14) .
C21 N4 C19 C20 1.5(12) .
Zn1 N4 C19 C20 177.8(7) .
N4 C19 C20 N3 -1.5(13) .
C21 N3 C20 C19 0.9(13) .
C22 N3 C20 C19 -174.0(11) .
C20 N3 C21 N4 0.1(13) .
C22 N3 C21 N4 175.1(10) .
C19 N4 C21 N3 -1.0(12) .
Zn1 N4 C21 N3 -177.0(7) .
C21 N3 C22 C23 -80.4(15) .
C20 N3 C22 C23 93.7(15) .
N3 C22 C23 C24 -31.9(17) .
N3 C22 C23 C28 152.6(12) .
C28 C23 C24 C25 -1.1(17) .
C22 C23 C24 C25 -176.7(11) .
C23 C24 C25 C26 0.7(17) .
C24 C25 C26 C27 -1.1(16) .
C24 C25 C26 C29 -177.2(11) .
C25 C26 C27 C28 2.1(17) .
C29 C26 C27 C28 177.8(12) .
C26 C27 C28 C23 -2.7(19) .
C24 C23 C28 C27 2.1(18) .
C22 C23 C28 C27 177.8(12) .
C32 N2 C29 C26 96.8(13) .
C30 N2 C29 C26 -81.3(16) .
C25 C26 C29 N2 177.3(10) .
C27 C26 C29 N2 1.5(17) .
C32 N2 C30 C31 0.2(14) .
C29 N2 C30 C31 178.5(11) .
N2 C30 C31 N1 -0.2(14) .
C32 N1 C31 C30 0.1(13) .
Zn2 N1 C31 C30 175.8(8) .
C30 N2 C32 N1 -0.1(14) .
C29 N2 C32 N1 -178.4(10) .
C31 N1 C32 N2 0.0(12) .
Zn2 N1 C32 N2 -175.5(7) .
C35 N5 C33 C34 0.9(12) .
Zn2 N5 C33 C34 -179.9(7) .
N5 C33 C34 N6 -0.5(13) .
C35 N6 C34 C33 -0.1(12) .
C36 N6 C34 C33 173.9(10) .
C33 N5 C35 N6 -0.9(12) .
Zn2 N5 C35 N6 179.9(6) .
C34 N6 C35 N5 0.7(12) .
C36 N6 C35 N5 -173.6(9) .
C35 N6 C36 C37 79.0(13) .
C34 N6 C36 C37 -94.2(13) .
N6 C36 C37 C38 15.6(16) .
N6 C36 C37 C42 -167.1(10) .
C42 C37 C38 C39 2.6(18) .
C36 C37 C38 C39 180.0(11) .
C37 C38 C39 C40 -0.1(19) .
C38 C39 C40 C41 -1.0(17) .
C38 C39 C40 C43 178.9(11) .
C39 C40 C41 C42 -0.6(17) .
C43 C40 C41 C42 179.6(12) .
C38 C37 C42 C41 -4.2(17) .
C36 C37 C42 C41 178.3(11) .
C40 C41 C42 C37 3.2(18) .
C46 N7 C43 C40 -119.8(12) .
C44 N7 C43 C40 61.3(16) .
C41 C40 C43 N7 9.8(17) .
C39 C40 C43 N7 -170.1(10) .
C46 N7 C44 C45 -1.3(14) .
C43 N7 C44 C45 177.7(11) .
N7 C44 C45 N8 0.0(15) .
C46 N8 C45 C44 1.2(14) .
Zn1 N8 C45 C44 168.5(8) 1_554
C45 N8 C46 N7 -2.1(12) .
Zn1 N8 C46 N7 -169.1(7) 1_554
C44 N7 C46 N8 2.2(13) .
C43 N7 C46 N8 -176.9(10) .
